data_7237507
loop_
_publ_author_name
'Ekbote, Anupama'
'Mobin, Shaikh M.'
'Misra, Rajneesh'

_publ_section_title
;
 Structure--property relationship in multi-stimuli responsive
 D--A--A&#x2032; benzothiazole functionalized isomers
;
_journal_issue 40
_journal_name_full 'Journal of Materials Chemistry C'
_journal_page_first 10888
_journal_paper_doi 10.1039/C8TC04310H
_journal_volume 6
_journal_year 2018
_chemical_formula_sum 'C45 H29 N3 S2'
_chemical_formula_weight 675.83
_space_group_crystal_system triclinic
_space_group_IT_number 2
_space_group_name_Hall '-P 1'
_space_group_name_H-M_alt 'P -1'
_atom_sites_solution_hydrogens geom
_audit_creation_method SHELXL-2014/7
_audit_update_record
;
2018-08-27 deposited with the CCDC.
2018-09-12 downloaded from the CCDC.
;
_cell_angle_alpha 87.824(7)
_cell_angle_beta 83.835(8)
_cell_angle_gamma 83.258(7)
_cell_formula_units_Z 2
_cell_length_a 7.6440(8)
_cell_length_b 9.8294(8)
_cell_length_c 22.3403(19)
_cell_measurement_reflns_used 148
_cell_measurement_temperature 293(2)
_cell_measurement_theta_max 19.1470
_cell_measurement_theta_min 4.3360
_cell_volume 1656.8(3)
_computing_cell_refinement 'CrysAlis RED, Oxford Diffraction Ltd.,'
_computing_data_collection 'CrysAlis CCD, Oxford Diffraction Ltd.,'
_computing_data_reduction 'CrysAlis RED, Oxford Diffraction Ltd.,'
_computing_molecular_graphics Ortep3
_computing_publication_material Shelx97
_computing_structure_refinement 'SHELXL-2014/7 (Sheldrick, 2014)'
_computing_structure_solution 'SHELXS-97 (Sheldrick, 1997)'
_diffrn_ambient_temperature 293(2)
_diffrn_detector_area_resol_mean 15.9948
_diffrn_measured_fraction_theta_full 0.998
_diffrn_measured_fraction_theta_max 0.859
_diffrn_measurement_device_type 'OXFORD DIFFRACTION SUPER NOVA'
_diffrn_measurement_method \w/q-scan
_diffrn_radiation_monochromator graphite
_diffrn_radiation_source 'Micro-Focus (Mo) X-ray Source'
_diffrn_radiation_type MoK\a
_diffrn_radiation_wavelength 0.71073
_diffrn_reflns_av_R_equivalents 0.1927
_diffrn_reflns_av_unetI/netI 0.2767
_diffrn_reflns_Laue_measured_fraction_full 0.998
_diffrn_reflns_Laue_measured_fraction_max 0.859
_diffrn_reflns_limit_h_max 10
_diffrn_reflns_limit_h_min -9
_diffrn_reflns_limit_k_max 12
_diffrn_reflns_limit_k_min -13
_diffrn_reflns_limit_l_max 28
_diffrn_reflns_limit_l_min -28
_diffrn_reflns_number 20784
_diffrn_reflns_point_group_measured_fraction_full 0.998
_diffrn_reflns_point_group_measured_fraction_max 0.859
_diffrn_reflns_theta_full 25.242
_diffrn_reflns_theta_max 29.320
_diffrn_reflns_theta_min 2.938
_exptl_absorpt_coefficient_mu 0.200
_exptl_absorpt_correction_type none
_exptl_crystal_colour yellow
_exptl_crystal_density_diffrn 1.355
_exptl_crystal_density_method 'not measured'
_exptl_crystal_description BLOCK
_exptl_crystal_F_000 704
_exptl_crystal_size_max 0.230
_exptl_crystal_size_mid 0.180
_exptl_crystal_size_min 0.130
_refine_diff_density_max 0.607
_refine_diff_density_min -0.737
_refine_diff_density_rms 0.124
_refine_ls_extinction_method none
_refine_ls_goodness_of_fit_ref 0.945
_refine_ls_hydrogen_treatment constr
_refine_ls_matrix_type full
_refine_ls_number_parameters 451
_refine_ls_number_reflns 7817
_refine_ls_number_restraints 0
_refine_ls_restrained_S_all 0.945
_refine_ls_R_factor_all 0.2544
_refine_ls_R_factor_gt 0.0985
_refine_ls_shift/su_max 0.000
_refine_ls_shift/su_mean 0.000
_refine_ls_structure_factor_coef Fsqd
_refine_ls_weighting_details 'w=1/[\s^2^(Fo^2^)+(0.1376P)^2^] where P=(Fo^2^+2Fc^2^)/3'
_refine_ls_weighting_scheme calc
_refine_ls_wR_factor_gt 0.2156
_refine_ls_wR_factor_ref 0.3545
_reflns_Friedel_coverage 0.000
_reflns_number_gt 2640
_reflns_number_total 7817
_reflns_threshold_expression 'I > 2\s(I)'
_cod_data_source_file c8tc04310h2.cif
_cod_data_source_block shelx_CCDC1
_cod_database_code 7237507
_shelx_shelxl_version_number 2014/7
_shelx_space_group_comment
;
The symmetry employed for this shelxl refinement is uniquely defined
by the following loop, which should always be used as a source of
symmetry information in preference to the above space-group names.
They are only intended as comments.
;
_shelx_estimated_absorpt_t_min 0.955
_shelx_estimated_absorpt_t_max 0.974
_oxdiff_exptl_absorpt_empirical_full_min 0.241
_oxdiff_exptl_absorpt_empirical_full_max 2.041
_oxdiff_exptl_absorpt_empirical_details
;
Empirical correction (ABSPACK) includes:
- Frame scaling
;

loop_
_space_group_symop_operation_xyz
'x, y, z'
'-x, -y, -z'

loop_
_atom_site_label
_atom_site_type_symbol
_atom_site_fract_x
_atom_site_fract_y
_atom_site_fract_z
_atom_site_U_iso_or_equiv
_atom_site_adp_type
_atom_site_occupancy
_atom_site_site_symmetry_order
_atom_site_calc_flag
_atom_site_refinement_flags_posn
_atom_site_refinement_flags_adp
S1 S 0.8292(2) 0.47682(17) 0.77132(7) 0.0369(5) Uani 1 1 d . .
S2 S 1.0322(2) 0.94552(18) 0.39112(8) 0.0416(5) Uani 1 1 d . .
N1 N 0.6752(7) 0.3818(5) 0.7660(2) 0.0337(13) Uani 1 1 d . .
N2 N 0.8636(7) 0.5324(5) 0.7026(2) 0.0361(14) Uani 1 1 d . .
N3 N 1.2801(7) 0.8951(5) 0.4616(2) 0.0358(14) Uani 1 1 d . .
C1 C 0.6419(8) 0.3871(6) 0.7072(3) 0.0288(14) Uani 1 1 d . .
C2 C 0.5069(8) 0.3223(6) 0.6832(3) 0.0300(15) Uani 1 1 d . .
C3 C 0.4888(9) 0.3500(6) 0.6245(3) 0.0365(16) Uani 1 1 d . .
H3 H 0.4031 0.3104 0.6068 0.044 Uiso 1 1 calc R U
C4 C 0.5951(8) 0.4369(6) 0.5889(3) 0.0314(15) Uani 1 1 d . .
H4 H 0.5742 0.4517 0.5488 0.038 Uiso 1 1 calc R U
C5 C 0.7254(8) 0.5005(6) 0.6088(3) 0.0264(14) Uani 1 1 d . .
C6 C 0.7487(8) 0.4748(6) 0.6711(3) 0.0280(14) Uani 1 1 d . .
C7 C 0.8320(8) 0.5936(6) 0.5699(3) 0.0312(15) Uani 1 1 d . .
C8 C 0.7528(9) 0.6714(6) 0.5243(3) 0.0337(16) Uani 1 1 d . .
H8 H 0.6350 0.6650 0.5191 0.040 Uiso 1 1 calc R U
C9 C 0.8490(8) 0.7584(6) 0.4867(3) 0.0338(15) Uani 1 1 d . .
H9 H 0.7938 0.8092 0.4566 0.041 Uiso 1 1 calc R U
C10 C 1.0233(9) 0.7711(6) 0.4927(3) 0.0327(15) Uani 1 1 d . .
C11 C 1.1028(9) 0.6937(6) 0.5386(3) 0.0356(16) Uani 1 1 d . .
H11 H 1.2205 0.7009 0.5437 0.043 Uiso 1 1 calc R U
C12 C 1.0089(9) 0.6063(6) 0.5764(3) 0.0366(16) Uani 1 1 d . .
H12 H 1.0644 0.5556 0.6064 0.044 Uiso 1 1 calc R U
C13 C 1.1233(8) 0.8659(6) 0.4533(3) 0.0328(16) Uani 1 1 d . .
C14 C 1.2215(9) 1.0267(6) 0.3750(3) 0.0335(15) Uani 1 1 d . .
C15 C 1.2603(9) 1.1200(7) 0.3276(3) 0.0415(18) Uani 1 1 d . .
H15 H 1.1800 1.1459 0.2997 0.050 Uiso 1 1 calc R U
C16 C 1.4223(9) 1.1724(7) 0.3237(3) 0.0459(19) Uani 1 1 d . .
H16 H 1.4514 1.2348 0.2930 0.055 Uiso 1 1 calc R U
C17 C 1.5403(9) 1.1322(6) 0.3654(3) 0.0388(17) Uani 1 1 d . .
H17 H 1.6486 1.1678 0.3620 0.047 Uiso 1 1 calc R U
C18 C 1.5021(9) 1.0404(7) 0.4122(3) 0.0412(18) Uani 1 1 d . .
H18 H 1.5827 1.0156 0.4401 0.049 Uiso 1 1 calc R U
C19 C 1.3406(9) 0.9857(6) 0.4168(3) 0.0324(16) Uani 1 1 d . .
C20 C 0.3961(8) 0.2299(6) 0.7224(3) 0.0296(15) Uani 1 1 d . .
C21 C 0.2138(8) 0.2370(6) 0.7170(3) 0.0297(15) Uani 1 1 d . .
H21 H 0.1626 0.2972 0.6890 0.036 Uiso 1 1 calc R U
C22 C 0.1101(8) 0.1532(6) 0.7538(3) 0.0329(16) Uani 1 1 d . .
H22 H -0.0110 0.1608 0.7506 0.039 Uiso 1 1 calc R U
C23 C 0.1800(8) 0.0607(6) 0.7942(3) 0.0261(14) Uani 1 1 d . .
C24 C 0.3642(8) 0.0499(6) 0.7978(3) 0.0327(15) Uani 1 1 d . .
H24 H 0.4160 -0.0147 0.8240 0.039 Uiso 1 1 calc R U
C25 C 0.4685(8) 0.1348(6) 0.7627(3) 0.0344(16) Uani 1 1 d . .
H25 H 0.5894 0.1276 0.7663 0.041 Uiso 1 1 calc R U
C26 C 0.0674(8) -0.0346(6) 0.8307(3) 0.0291(14) Uani 1 1 d . .
C27 C -0.0737(8) 0.0105(6) 0.8684(3) 0.0268(14) Uani 1 1 d . .
C28 C 0.1321(8) -0.1861(6) 0.8236(3) 0.0345(16) Uani 1 1 d . .
C29 C 0.1764(8) -0.2399(7) 0.7666(3) 0.0404(18) Uani 1 1 d . .
H29 H 0.1651 -0.1840 0.7323 0.048 Uiso 1 1 calc R U
C30 C 0.2384(9) -0.3798(7) 0.7613(4) 0.049(2) Uani 1 1 d . .
H30 H 0.2709 -0.4167 0.7234 0.059 Uiso 1 1 calc R U
C31 C 0.2503(10) -0.4592(7) 0.8105(4) 0.050(2) Uani 1 1 d . .
H31 H 0.2876 -0.5522 0.8064 0.060 Uiso 1 1 calc R U
C32 C 0.2087(9) -0.4074(7) 0.8678(4) 0.050(2) Uani 1 1 d . .
H32 H 0.2215 -0.4646 0.9015 0.060 Uiso 1 1 calc R U
C33 C 0.1476(7) -0.2691(6) 0.8744(3) 0.0346(16) Uani 1 1 d . .
H33 H 0.1177 -0.2332 0.9125 0.042 Uiso 1 1 calc R U
C34 C -0.2050(8) -0.0842(6) 0.8951(3) 0.0298(15) Uani 1 1 d . .
C35 C -0.2756(8) -0.1712(6) 0.8573(3) 0.0339(15) Uani 1 1 d . .
H35 H -0.2408 -0.1706 0.8161 0.041 Uiso 1 1 calc R U
C36 C -0.3974(8) -0.2577(7) 0.8820(3) 0.0407(18) Uani 1 1 d . .
H36 H -0.4394 -0.3184 0.8575 0.049 Uiso 1 1 calc R U
C37 C -0.4567(8) -0.2541(7) 0.9428(3) 0.0411(17) Uani 1 1 d . .
H37 H -0.5399 -0.3113 0.9586 0.049 Uiso 1 1 calc R U
C38 C -0.3939(9) -0.1667(6) 0.9803(3) 0.0373(16) Uani 1 1 d . .
H38 H -0.4324 -0.1650 1.0213 0.045 Uiso 1 1 calc R U
C39 C -0.2711(8) -0.0810(6) 0.9551(3) 0.0352(16) Uani 1 1 d . .
H39 H -0.2321 -0.0191 0.9797 0.042 Uiso 1 1 calc R U
C40 C -0.1068(8) 0.1522(6) 0.8910(3) 0.0285(14) Uani 1 1 d . .
C41 C -0.2736(8) 0.2302(6) 0.8895(3) 0.0339(15) Uani 1 1 d . .
H41 H -0.3633 0.1947 0.8723 0.041 Uiso 1 1 calc R U
C42 C -0.3041(9) 0.3599(6) 0.9138(3) 0.0420(18) Uani 1 1 d . .
H42 H -0.4114 0.4137 0.9107 0.050 Uiso 1 1 calc R U
C43 C -0.1714(11) 0.4095(7) 0.9433(3) 0.048(2) Uani 1 1 d . .
H43 H -0.1925 0.4945 0.9612 0.058 Uiso 1 1 calc R U
C44 C -0.0126(10) 0.3326(8) 0.9455(3) 0.0467(19) Uani 1 1 d . .
H44 H 0.0747 0.3655 0.9650 0.056 Uiso 1 1 calc R U
C45 C 0.0213(9) 0.2061(6) 0.9191(3) 0.0367(16) Uani 1 1 d . .
H45 H 0.1321 0.1563 0.9203 0.044 Uiso 1 1 calc R U

loop_
_atom_site_aniso_label
_atom_site_aniso_U_11
_atom_site_aniso_U_22
_atom_site_aniso_U_33
_atom_site_aniso_U_23
_atom_site_aniso_U_13
_atom_site_aniso_U_12
S1 0.0329(10) 0.0461(11) 0.0353(10) -0.0012(8) -0.0010(7) -0.0211(8)
S2 0.0377(10) 0.0521(12) 0.0390(10) 0.0056(8) -0.0030(8) -0.0244(9)
N1 0.027(3) 0.032(3) 0.044(3) -0.004(2) 0.004(2) -0.018(2)
N2 0.029(3) 0.043(3) 0.039(3) -0.002(3) 0.000(2) -0.019(3)
N3 0.024(3) 0.034(3) 0.051(4) -0.006(3) 0.000(3) -0.013(2)
C1 0.028(3) 0.029(3) 0.029(3) -0.005(3) 0.002(3) -0.005(3)
C2 0.031(4) 0.022(3) 0.040(4) -0.003(3) -0.003(3) -0.013(3)
C3 0.036(4) 0.042(4) 0.035(4) -0.003(3) 0.000(3) -0.019(3)
C4 0.040(4) 0.035(4) 0.021(3) 0.005(3) -0.002(3) -0.014(3)
C5 0.027(3) 0.025(3) 0.029(3) -0.001(3) 0.001(3) -0.012(3)
C6 0.029(3) 0.032(3) 0.024(3) 0.001(3) 0.003(3) -0.011(3)
C7 0.033(4) 0.029(3) 0.034(4) -0.002(3) 0.000(3) -0.013(3)
C8 0.034(4) 0.031(4) 0.038(4) 0.000(3) 0.001(3) -0.018(3)
C9 0.035(4) 0.039(4) 0.032(4) 0.003(3) -0.007(3) -0.021(3)
C10 0.035(4) 0.032(4) 0.031(4) -0.002(3) 0.006(3) -0.013(3)
C11 0.031(4) 0.040(4) 0.036(4) 0.002(3) 0.005(3) -0.014(3)
C12 0.034(4) 0.042(4) 0.035(4) 0.008(3) -0.004(3) -0.012(3)
C13 0.035(4) 0.033(4) 0.033(4) -0.006(3) 0.005(3) -0.019(3)
C14 0.039(4) 0.027(3) 0.034(4) 0.001(3) 0.002(3) -0.008(3)
C15 0.042(4) 0.054(5) 0.030(4) 0.000(3) 0.004(3) -0.021(4)
C16 0.045(5) 0.047(4) 0.045(4) -0.004(3) 0.016(4) -0.020(4)
C17 0.031(4) 0.043(4) 0.041(4) 0.004(3) 0.010(3) -0.010(3)
C18 0.033(4) 0.052(4) 0.043(4) -0.007(3) 0.001(3) -0.023(3)
C19 0.039(4) 0.033(4) 0.027(3) 0.002(3) 0.006(3) -0.021(3)
C20 0.033(4) 0.026(3) 0.031(3) -0.003(3) 0.003(3) -0.014(3)
C21 0.031(3) 0.030(3) 0.031(4) 0.007(3) -0.008(3) -0.018(3)
C22 0.021(3) 0.040(4) 0.039(4) -0.005(3) 0.008(3) -0.015(3)
C23 0.025(3) 0.023(3) 0.029(3) 0.005(3) 0.002(3) -0.006(3)
C24 0.035(4) 0.032(4) 0.031(4) 0.008(3) -0.004(3) -0.010(3)
C25 0.027(3) 0.032(4) 0.046(4) 0.005(3) -0.001(3) -0.015(3)
C26 0.024(3) 0.023(3) 0.043(4) -0.002(3) -0.002(3) -0.011(3)
C27 0.019(3) 0.034(3) 0.028(3) -0.003(3) 0.006(2) -0.010(3)
C28 0.020(3) 0.042(4) 0.044(4) -0.003(3) 0.004(3) -0.018(3)
C29 0.035(4) 0.049(4) 0.037(4) -0.013(3) 0.011(3) -0.017(3)
C30 0.032(4) 0.045(5) 0.071(6) -0.023(4) 0.009(4) -0.015(3)
C31 0.039(4) 0.034(4) 0.078(6) -0.008(4) 0.002(4) -0.012(3)
C32 0.022(4) 0.050(5) 0.077(6) 0.002(4) 0.009(4) -0.013(3)
C33 0.013(3) 0.035(4) 0.057(5) -0.004(3) -0.001(3) -0.008(3)
C34 0.021(3) 0.028(3) 0.044(4) -0.005(3) -0.003(3) -0.016(3)
C35 0.027(3) 0.036(4) 0.038(4) 0.002(3) 0.003(3) -0.007(3)
C36 0.029(4) 0.041(4) 0.056(5) -0.007(3) 0.001(3) -0.019(3)
C37 0.026(4) 0.045(4) 0.054(5) 0.004(3) 0.004(3) -0.021(3)
C38 0.037(4) 0.045(4) 0.032(4) 0.005(3) 0.007(3) -0.021(3)
C39 0.035(4) 0.029(4) 0.043(4) -0.002(3) 0.005(3) -0.015(3)
C40 0.028(3) 0.030(3) 0.028(3) 0.004(3) 0.004(3) -0.015(3)
C41 0.031(4) 0.035(4) 0.035(4) 0.000(3) 0.004(3) -0.009(3)
C42 0.042(4) 0.033(4) 0.049(5) -0.011(3) 0.008(3) -0.007(3)
C43 0.075(6) 0.031(4) 0.039(4) -0.014(3) 0.010(4) -0.020(4)
C44 0.046(5) 0.058(5) 0.041(5) -0.004(4) -0.008(3) -0.017(4)
C45 0.034(4) 0.033(4) 0.045(4) -0.003(3) 0.000(3) -0.013(3)

loop_
_atom_type_symbol
_atom_type_description
_atom_type_scat_dispersion_real
_atom_type_scat_dispersion_imag
_atom_type_scat_source
C C 0.0033 0.0016 'International Tables Vol C Tables 4.2.6.8 and 6.1.1.4'
H H 0.0000 0.0000 'International Tables Vol C Tables 4.2.6.8 and 6.1.1.4'
N N 0.0061 0.0033 'International Tables Vol C Tables 4.2.6.8 and 6.1.1.4'
S S 0.1246 0.1234 'International Tables Vol C Tables 4.2.6.8 and 6.1.1.4'

loop_
_geom_angle_atom_site_label_1
_geom_angle_atom_site_label_2
_geom_angle_atom_site_label_3
_geom_angle
N1 S1 N2 101.1(3)
C14 S2 C13 88.9(3)
C1 N1 S1 107.2(4)
C6 N2 S1 106.0(4)
C13 N3 C19 110.8(6)
N1 C1 C6 112.3(5)
N1 C1 C2 125.6(5)
C6 C1 C2 122.0(6)
C3 C2 C1 115.4(5)
C3 C2 C20 123.8(5)
C1 C2 C20 120.8(6)
C2 C3 C4 122.5(6)
C2 C3 H3 118.8
C4 C3 H3 118.8
C5 C4 C3 124.9(6)
C5 C4 H4 117.5
C3 C4 H4 117.5
C4 C5 C6 114.6(5)
C4 C5 C7 123.1(6)
C6 C5 C7 122.3(5)
N2 C6 C1 113.4(5)
N2 C6 C5 125.9(5)
C1 C6 C5 120.6(5)
C12 C7 C8 118.0(6)
C12 C7 C5 123.1(6)
C8 C7 C5 118.9(6)
C9 C8 C7 120.5(6)
C9 C8 H8 119.8
C7 C8 H8 119.8
C10 C9 C8 121.8(7)
C10 C9 H9 119.1
C8 C9 H9 119.1
C9 C10 C11 117.9(6)
C9 C10 C13 121.4(6)
C11 C10 C13 120.8(6)
C12 C11 C10 121.1(6)
C12 C11 H11 119.5
C10 C11 H11 119.5
C11 C12 C7 120.8(7)
C11 C12 H12 119.6
C7 C12 H12 119.6
N3 C13 C10 124.1(6)
N3 C13 S2 115.8(5)
C10 C13 S2 120.1(5)
C19 C14 C15 121.8(6)
C19 C14 S2 109.9(5)
C15 C14 S2 128.3(6)
C16 C15 C14 118.0(7)
C16 C15 H15 121.0
C14 C15 H15 121.0
C17 C16 C15 120.2(7)
C17 C16 H16 119.9
C15 C16 H16 119.9
C16 C17 C18 121.8(6)
C16 C17 H17 119.1
C18 C17 H17 119.1
C17 C18 C19 119.0(7)
C17 C18 H18 120.5
C19 C18 H18 120.5
C14 C19 N3 114.6(6)
C14 C19 C18 119.1(6)
N3 C19 C18 126.2(7)
C25 C20 C21 118.3(6)
C25 C20 C2 122.2(6)
C21 C20 C2 119.4(6)
C22 C21 C20 119.7(6)
C22 C21 H21 120.2
C20 C21 H21 120.2
C23 C22 C21 122.3(6)
C23 C22 H22 118.9
C21 C22 H22 118.9
C22 C23 C24 117.9(6)
C22 C23 C26 121.3(5)
C24 C23 C26 120.6(6)
C25 C24 C23 120.5(6)
C25 C24 H24 119.7
C23 C24 H24 119.7
C20 C25 C24 121.2(6)
C20 C25 H25 119.4
C24 C25 H25 119.4
C27 C26 C23 122.7(5)
C27 C26 C28 122.7(5)
C23 C26 C28 114.6(5)
C26 C27 C40 123.5(5)
C26 C27 C34 121.6(5)
C40 C27 C34 114.7(5)
C33 C28 C29 120.4(6)
C33 C28 C26 119.2(6)
C29 C28 C26 120.4(6)
C28 C29 C30 119.2(7)
C28 C29 H29 120.4
C30 C29 H29 120.4
C31 C30 C29 119.8(7)
C31 C30 H30 120.1
C29 C30 H30 120.1
C30 C31 C32 121.9(7)
C30 C31 H31 119.0
C32 C31 H31 119.0
C31 C32 C33 119.5(8)
C31 C32 H32 120.2
C33 C32 H32 120.2
C28 C33 C32 119.1(7)
C28 C33 H33 120.4
C32 C33 H33 120.4
C39 C34 C35 118.0(5)
C39 C34 C27 122.0(5)
C35 C34 C27 119.8(5)
C36 C35 C34 119.6(6)
C36 C35 H35 120.2
C34 C35 H35 120.2
C37 C36 C35 120.5(6)
C37 C36 H36 119.7
C35 C36 H36 119.7
C38 C37 C36 120.8(6)
C38 C37 H37 119.6
C36 C37 H37 119.6
C37 C38 C39 118.1(6)
C37 C38 H38 121.0
C39 C38 H38 121.0
C34 C39 C38 122.8(6)
C34 C39 H39 118.6
C38 C39 H39 118.6
C45 C40 C41 118.2(5)
C45 C40 C27 120.1(6)
C41 C40 C27 121.3(5)
C42 C41 C40 120.2(6)
C42 C41 H41 119.9
C40 C41 H41 119.9
C41 C42 C43 119.5(7)
C41 C42 H42 120.2
C43 C42 H42 120.2
C44 C43 C42 119.7(6)
C44 C43 H43 120.2
C42 C43 H43 120.2
C43 C44 C45 121.0(7)
C43 C44 H44 119.5
C45 C44 H44 119.5
C44 C45 C40 121.2(6)
C44 C45 H45 119.4
C40 C45 H45 119.4

loop_
_geom_bond_atom_site_label_1
_geom_bond_atom_site_label_2
_geom_bond_distance
S1 N1 1.604(5)
S1 N2 1.614(5)
S2 C14 1.732(6)
S2 C13 1.739(7)
N1 C1 1.362(8)
N2 C6 1.366(7)
N3 C13 1.298(7)
N3 C19 1.392(7)
C1 C6 1.425(8)
C1 C2 1.434(8)
C2 C3 1.348(9)
C2 C20 1.506(8)
C3 C4 1.413(8)
C3 H3 0.9300
C4 C5 1.358(7)
C4 H4 0.9300
C5 C6 1.433(8)
C5 C7 1.490(8)
C7 C12 1.395(8)
C7 C8 1.397(9)
C8 C9 1.392(8)
C8 H8 0.9300
C9 C10 1.374(8)
C9 H9 0.9300
C10 C11 1.401(9)
C10 C13 1.479(8)
C11 C12 1.388(8)
C11 H11 0.9300
C12 H12 0.9300
C14 C19 1.390(9)
C14 C15 1.403(9)
C15 C16 1.390(8)
C15 H15 0.9300
C16 C17 1.381(10)
C16 H16 0.9300
C17 C18 1.384(9)
C17 H17 0.9300
C18 C19 1.396(8)
C18 H18 0.9300
C20 C25 1.383(9)
C20 C21 1.405(8)
C21 C22 1.394(8)
C21 H21 0.9300
C22 C23 1.362(8)
C22 H22 0.9300
C23 C24 1.411(8)
C23 C26 1.505(8)
C24 C25 1.386(8)
C24 H24 0.9300
C25 H25 0.9300
C26 C27 1.338(8)
C26 C28 1.522(8)
C27 C40 1.483(8)
C27 C34 1.509(7)
C28 C33 1.380(9)
C28 C29 1.391(8)
C29 C30 1.406(9)
C29 H29 0.9300
C30 C31 1.329(10)
C30 H30 0.9300
C31 C32 1.386(10)
C31 H31 0.9300
C32 C33 1.393(9)
C32 H32 0.9300
C33 H33 0.9300
C34 C39 1.380(8)
C34 C35 1.413(8)
C35 C36 1.391(8)
C35 H35 0.9300
C36 C37 1.386(9)
C36 H36 0.9300
C37 C38 1.382(8)
C37 H37 0.9300
C38 C39 1.394(8)
C38 H38 0.9300
C39 H39 0.9300
C40 C45 1.384(8)
C40 C41 1.411(9)
C41 C42 1.390(8)
C41 H41 0.9300
C42 C43 1.408(9)
C42 H42 0.9300
C43 C44 1.357(10)
C43 H43 0.9300
C44 C45 1.381(9)
C44 H44 0.9300
C45 H45 0.9300

loop_
_geom_torsion_atom_site_label_1
_geom_torsion_atom_site_label_2
_geom_torsion_atom_site_label_3
_geom_torsion_atom_site_label_4
_geom_torsion
N2 S1 N1 C1 0.8(5)
N1 S1 N2 C6 -0.1(5)
S1 N1 C1 C6 -1.2(6)
S1 N1 C1 C2 -176.6(5)
N1 C1 C2 C3 175.1(6)
C6 C1 C2 C3 0.1(9)
N1 C1 C2 C20 -5.1(9)
C6 C1 C2 C20 179.9(5)
C1 C2 C3 C4 0.0(9)
C20 C2 C3 C4 -179.9(6)
C2 C3 C4 C5 0.5(10)
C3 C4 C5 C6 -0.8(9)
C3 C4 C5 C7 -178.8(6)
S1 N2 C6 C1 -0.6(6)
S1 N2 C6 C5 176.6(5)
N1 C1 C6 N2 1.2(8)
C2 C1 C6 N2 176.8(5)
N1 C1 C6 C5 -176.1(5)
C2 C1 C6 C5 -0.5(9)
C4 C5 C6 N2 -176.1(6)
C7 C5 C6 N2 1.8(9)
C4 C5 C6 C1 0.8(8)
C7 C5 C6 C1 178.8(6)
C4 C5 C7 C12 -147.7(6)
C6 C5 C7 C12 34.6(9)
C4 C5 C7 C8 31.7(9)
C6 C5 C7 C8 -146.0(6)
C12 C7 C8 C9 0.1(9)
C5 C7 C8 C9 -179.3(5)
C7 C8 C9 C10 0.0(9)
C8 C9 C10 C11 -0.2(9)
C8 C9 C10 C13 -178.8(5)
C9 C10 C11 C12 0.4(9)
C13 C10 C11 C12 178.9(5)
C10 C11 C12 C7 -0.2(9)
C8 C7 C12 C11 0.0(9)
C5 C7 C12 C11 179.4(5)
C19 N3 C13 C10 179.3(5)
C19 N3 C13 S2 -0.4(7)
C9 C10 C13 N3 171.0(6)
C11 C10 C13 N3 -7.4(9)
C9 C10 C13 S2 -9.3(8)
C11 C10 C13 S2 172.2(4)
C14 S2 C13 N3 -0.5(5)
C14 S2 C13 C10 179.8(5)
C13 S2 C14 C19 1.2(5)
C13 S2 C14 C15 -179.3(6)
C19 C14 C15 C16 -0.7(9)
S2 C14 C15 C16 179.9(5)
C14 C15 C16 C17 0.3(9)
C15 C16 C17 C18 -0.5(10)
C16 C17 C18 C19 0.8(10)
C15 C14 C19 N3 178.7(5)
S2 C14 C19 N3 -1.8(7)
C15 C14 C19 C18 1.0(9)
S2 C14 C19 C18 -179.4(5)
C13 N3 C19 C14 1.4(7)
C13 N3 C19 C18 178.9(6)
C17 C18 C19 C14 -1.1(9)
C17 C18 C19 N3 -178.5(6)
C3 C2 C20 C25 137.2(7)
C1 C2 C20 C25 -42.6(8)
C3 C2 C20 C21 -40.9(9)
C1 C2 C20 C21 139.3(6)
C25 C20 C21 C22 2.8(8)
C2 C20 C21 C22 -179.0(5)
C20 C21 C22 C23 -1.9(9)
C21 C22 C23 C24 -0.6(9)
C21 C22 C23 C26 -176.2(5)
C22 C23 C24 C25 2.3(9)
C26 C23 C24 C25 177.9(5)
C21 C20 C25 C24 -1.2(9)
C2 C20 C25 C24 -179.3(5)
C23 C24 C25 C20 -1.4(9)
C22 C23 C26 C27 -59.9(9)
C24 C23 C26 C27 124.6(7)
C22 C23 C26 C28 122.9(6)
C24 C23 C26 C28 -52.7(8)
C23 C26 C27 C40 -17.2(10)
C28 C26 C27 C40 159.9(6)
C23 C26 C27 C34 167.6(6)
C28 C26 C27 C34 -15.3(10)
C27 C26 C28 C33 -46.4(8)
C23 C26 C28 C33 130.8(6)
C27 C26 C28 C29 134.1(7)
C23 C26 C28 C29 -48.7(8)
C33 C28 C29 C30 -0.5(9)
C26 C28 C29 C30 179.0(5)
C28 C29 C30 C31 1.4(9)
C29 C30 C31 C32 -2.2(11)
C30 C31 C32 C33 1.9(10)
C29 C28 C33 C32 0.2(8)
C26 C28 C33 C32 -179.3(5)
C31 C32 C33 C28 -0.9(9)
C26 C27 C34 C39 136.5(7)
C40 C27 C34 C39 -39.1(9)
C26 C27 C34 C35 -49.2(9)
C40 C27 C34 C35 135.2(6)
C39 C34 C35 C36 -5.0(9)
C27 C34 C35 C36 -179.6(6)
C34 C35 C36 C37 3.3(10)
C35 C36 C37 C38 -1.2(11)
C36 C37 C38 C39 0.8(11)
C35 C34 C39 C38 4.8(10)
C27 C34 C39 C38 179.3(6)
C37 C38 C39 C34 -2.8(11)
C26 C27 C40 C45 -54.4(9)
C34 C27 C40 C45 121.1(6)
C26 C27 C40 C41 131.7(7)
C34 C27 C40 C41 -52.8(8)
C45 C40 C41 C42 2.5(9)
C27 C40 C41 C42 176.5(6)
C40 C41 C42 C43 -4.1(10)
C41 C42 C43 C44 2.8(10)
C42 C43 C44 C45 0.1(11)
C43 C44 C45 C40 -1.6(11)
C41 C40 C45 C44 0.3(9)
C27 C40 C45 C44 -173.8(6)
